data_2101704
loop_
_publ_author_name
'Landa-C\'anovas, A. R.'
'Hansen, S.'
'St\%ahl, K.'

_publ_section_title
;
 Rutile Superstructure of Sb~0.9~V~1.1~O~4~
;
_journal_issue 2
_journal_name_full 'Acta Crystallographica Section B'
_journal_page_first 221
_journal_page_last 230
_journal_paper_doi 10.1107/S0108768196012955
_journal_volume 53
_journal_year 1997
_chemical_formula_sum 'O4 Sb0.92 V1.08'
_symmetry_cell_setting tetragonal
_symmetry_space_group_name_Hall '-P 4n 2n'
_symmetry_space_group_name_H-M 'P 42/m n m'
_cell_angle_alpha 90.0
_cell_angle_beta 90.0
_cell_angle_gamma 90.0
_cell_formula_units_Z 2
_cell_length_a 4.60850(10)
_cell_length_b 4.60850(10)
_cell_length_c 3.08670(10)
_cell_volume 65.556(3)
_diffrn_radiation_type Mo
_diffrn_radiation_wavelength 0.71073
_cod_data_source_file ab0356.cif
_cod_data_source_block ab0356a
_cod_database_code 2101704

loop_
_atom_site_label
_atom_site_fract_x
_atom_site_fract_y
_atom_site_fract_z
Sb .0 .0 .0
V .0 .0 .0
O .3040(4) .3040(4) .0
